data_4340913
loop_
_publ_author_name
'Mahmudov, Kamran T.'
'Kopylovich, Maximilian N.'
'Sabbatini, Alessandra'
'Drew, Michael G. B.'
'Martins, Lu\'isa M D R S'
'Pettinari, Claudio'
'Pombeiro, Armando J. L.'

_publ_section_title
;
 Cooperative metal-ligand assisted E/Z isomerization and cyano activation
 at Cu(II) and Co(II) complexes of arylhydrazones of active methylene
 nitriles.
;
_journal_issue 18
_journal_name_full 'Inorganic chemistry'
_journal_page_first 9946
_journal_page_last 9958
_journal_paper_doi 10.1021/ic501704g
_journal_volume 53
_journal_year 2014
_chemical_formula_sum 'C17 H20 Cu N6 O7 S'
_chemical_formula_weight 515.99
_chemical_name_systematic
;
 ?
;
_space_group_IT_number 14
_symmetry_cell_setting monoclinic
_symmetry_space_group_name_Hall '-P 2ybc'
_symmetry_space_group_name_H-M 'P 1 21/c 1'
_atom_sites_solution_hydrogens geom
_atom_sites_solution_primary direct
_atom_sites_solution_secondary difmap
_audit_creation_method SHELXL-97
_cell_angle_alpha 90.00
_cell_angle_beta 95.674(9)
_cell_angle_gamma 90.00
_cell_formula_units_Z 4
_cell_length_a 10.5470(12)
_cell_length_b 22.471(2)
_cell_length_c 9.1277(9)
_cell_measurement_reflns_used 12371
_cell_measurement_temperature 150(2)
_cell_measurement_theta_max 27.50
_cell_measurement_theta_min 32.4
_cell_volume 2152.7(4)
_computing_cell_refinement 'Crysalis, Oxford Diffraction'
_computing_data_collection 'Crysalis, Oxford Diffraction'
_computing_data_reduction 'Crysalis, Oxford Diffraction'
_computing_molecular_graphics PLATON(Spek,2004)
_computing_publication_material 'SHELXL-97, PLATON'
_computing_structure_refinement 'SHELXL-97 (Sheldrick, 1997)'
_computing_structure_solution 'SHELXS-97 (Sheldrick, 1997)'
_diffrn_ambient_temperature 150(2)
_diffrn_measured_fraction_theta_full 0.994
_diffrn_measured_fraction_theta_max 0.994
_diffrn_measurement_device 'Oxford Diffaction X-Calibur System'
_diffrn_measurement_device_type 'CCD diffractometer'
_diffrn_measurement_method '321 frames, counting time 10 s.'
_diffrn_radiation_monochromator graphite
_diffrn_radiation_source 'fine-focus sealed tube'
_diffrn_radiation_type MoK\a
_diffrn_radiation_wavelength 0.71073
_diffrn_reflns_av_R_equivalents 0.0696
_diffrn_reflns_av_sigmaI/netI 0.0851
_diffrn_reflns_limit_h_max 11
_diffrn_reflns_limit_h_min -13
_diffrn_reflns_limit_k_max 29
_diffrn_reflns_limit_k_min -28
_diffrn_reflns_limit_l_max 11
_diffrn_reflns_limit_l_min -7
_diffrn_reflns_number 12371
_diffrn_reflns_theta_full 27.50
_diffrn_reflns_theta_max 27.50
_diffrn_reflns_theta_min 3.24
_diffrn_standards_decay_% n/a
_diffrn_standards_interval_count n/a
_diffrn_standards_interval_time n/a
_diffrn_standards_number n/a
_exptl_absorpt_coefficient_mu 1.164
_exptl_absorpt_correction_T_max 1.000
_exptl_absorpt_correction_T_min 0.894
_exptl_absorpt_correction_type empirical
_exptl_absorpt_process_details 'ABSPACK, Oxford Diffraction Ltd'
_exptl_crystal_colour green
_exptl_crystal_density_diffrn 1.592
_exptl_crystal_density_method 'not measured'
_exptl_crystal_description block
_exptl_crystal_F_000 1060
_exptl_crystal_size_max 0.35
_exptl_crystal_size_mid 0.25
_exptl_crystal_size_min 0.20
_refine_diff_density_max 1.355
_refine_diff_density_min -0.376
_refine_diff_density_rms 0.128
_refine_ls_extinction_method none
_refine_ls_goodness_of_fit_ref 1.076
_refine_ls_hydrogen_treatment mixed
_refine_ls_matrix_type full
_refine_ls_number_parameters 295
_refine_ls_number_reflns 4906
_refine_ls_number_restraints 0
_refine_ls_restrained_S_all 1.076
_refine_ls_R_factor_all 0.1205
_refine_ls_R_factor_gt 0.0873
_refine_ls_shift/su_max 0.004
_refine_ls_shift/su_mean 0.000
_refine_ls_structure_factor_coef Fsqd
_refine_ls_weighting_details 'calc w=1/[\s^2^(Fo^2^)+(0.1089P)^2^+1.3760P] where P=(Fo^2^+2Fc^2^)/3'
_refine_ls_weighting_scheme calc
_refine_ls_wR_factor_gt 0.2046
_refine_ls_wR_factor_ref 0.2252
_reflns_number_gt 3540
_reflns_number_total 4906
_reflns_threshold_expression >2sigma(I)
_cod_data_source_file ic501704g_si_009.cif
_cod_data_source_block 9
_cod_depositor_comments 'Adding full bibliography for 4340912--4340921.cif.'
_cod_original_sg_symbol_H-M P21/c
_cod_database_code 4340913

loop_
_symmetry_equiv_pos_as_xyz
'x, y, z'
'-x, y+1/2, -z+1/2'
'-x, -y, -z'
'x, -y-1/2, z-1/2'

loop_
_atom_site_label
_atom_site_type_symbol
_atom_site_fract_x
_atom_site_fract_y
_atom_site_fract_z
_atom_site_U_iso_or_equiv
_atom_site_adp_type
_atom_site_occupancy
_atom_site_symmetry_multiplicity
_atom_site_calc_flag
_atom_site_refinement_flags
Cu1 Cu 0.24735(7) 0.52691(3) 0.63785(7) 0.0363(2) Uani 1 1 d .
O11 O 0.4513(4) 0.55272(19) 0.6453(5) 0.0498(10) Uani 1 1 d .
S12 S 0.49230(15) 0.61295(7) 0.61228(17) 0.0480(4) Uani 1 1 d .
O13 O 0.6159(4) 0.6276(2) 0.6882(6) 0.0748(15) Uani 1 1 d .
O14 O 0.4835(4) 0.6248(2) 0.4559(5) 0.0573(12) Uani 1 1 d .
C15 C 0.3835(6) 0.6628(3) 0.6839(6) 0.0417(14) Uani 1 1 d .
C16 C 0.4266(7) 0.7098(3) 0.7755(7) 0.0595(19) Uani 1 1 d .
H16 H 0.5131 0.7133 0.8054 0.071 Uiso 1 1 calc R
C17 C 0.3420(9) 0.7513(3) 0.8227(7) 0.069(2) Uani 1 1 d .
H17 H 0.3716 0.7819 0.8857 0.083 Uiso 1 1 calc R
C18 C 0.2145(9) 0.7470(3) 0.7759(8) 0.066(2) Uani 1 1 d .
H18 H 0.1582 0.7753 0.8055 0.079 Uiso 1 1 calc R
C19 C 0.1698(7) 0.7013(3) 0.6860(6) 0.0507(16) Uani 1 1 d .
H19 H 0.0835 0.6990 0.6534 0.061 Uiso 1 1 calc R
C20 C 0.2534(6) 0.6582(2) 0.6437(5) 0.0395(13) Uani 1 1 d .
C23 C 0.0757(5) 0.5829(2) 0.3535(5) 0.0331(11) Uani 1 1 d .
C24 C 0.0950(5) 0.5200(2) 0.3541(5) 0.0350(12) Uani 1 1 d .
C372 C 0.3771(7) 0.3377(3) 0.8372(8) 0.0641(19) Uani 1 1 d .
H37A H 0.2954 0.3260 0.7902 0.096 Uiso 1 1 calc R
H37B H 0.4106 0.3066 0.9017 0.096 Uiso 1 1 calc R
H37C H 0.4343 0.3450 0.7637 0.096 Uiso 1 1 calc R
C37 C 0.3238(5) 0.4421(3) 0.8509(6) 0.0395(13) Uani 1 1 d .
C36 C 0.3169(4) 0.4947(3) 0.9435(6) 0.0342(12) Uani 1 1 d .
C35 C 0.3563(5) 0.4951(3) 1.0916(6) 0.0441(14) Uani 1 1 d .
H35 H 0.3882 0.4604 1.1371 0.053 Uiso 1 1 calc R
C34 C 0.3494(6) 0.5452(3) 1.1718(6) 0.0480(16) Uani 1 1 d .
H34 H 0.3771 0.5457 1.2717 0.058 Uiso 1 1 calc R
C33 C 0.3000(6) 0.5956(3) 1.1016(6) 0.0480(15) Uani 1 1 d .
H33 H 0.2947 0.6310 1.1531 0.058 Uiso 1 1 calc R
C32 C 0.2587(5) 0.5926(3) 0.9536(6) 0.0401(13) Uani 1 1 d .
H32 H 0.2218 0.6263 0.9081 0.048 Uiso 1 1 calc R
C231 C 0.0005(5) 0.6094(3) 0.2306(6) 0.0421(13) Uani 1 1 d .
C242 C 0.0628(6) 0.4321(3) 0.2092(7) 0.0475(14) Uani 1 1 d .
H24A H 0.1530 0.4256 0.2126 0.071 Uiso 1 1 calc R
H24B H 0.0225 0.4198 0.1152 0.071 Uiso 1 1 calc R
H24C H 0.0290 0.4095 0.2857 0.071 Uiso 1 1 calc R
N21 N 0.2046(4) 0.60688(18) 0.5612(4) 0.0308(9) Uani 1 1 d .
N22 N 0.1273(4) 0.62220(19) 0.4484(4) 0.0316(9) Uani 1 1 d .
N31 N 0.2692(4) 0.5436(2) 0.8724(4) 0.0346(10) Uani 1 1 d .
N232 N -0.0547(5) 0.6333(3) 0.1329(6) 0.0552(14) Uani 1 1 d .
N25 N 0.1599(5) 0.4930(2) 0.4564(5) 0.0402(11) Uani 1 1 d .
H25 H 0.1670 0.4551 0.4457 0.048 Uiso 1 1 calc R
N38 N 0.2923(5) 0.4471(2) 0.7144(5) 0.0416(11) Uani 1 1 d .
H38 H 0.2907 0.4167 0.6570 0.050 Uiso 1 1 calc R
O371 O 0.3629(4) 0.39286(18) 0.9236(4) 0.0443(10) Uani 1 1 d .
O241 O 0.0388(4) 0.49400(18) 0.2304(4) 0.0441(9) Uani 1 1 d .
O1W O 0.1210(15) 0.2427(7) 0.5512(16) 0.098(3) Uiso 0.482(11) 1 d P
O2W O 0.1881(14) 0.2158(6) 0.6074(15) 0.098(3) Uiso 0.518(11) 1 d P
O3W O 0.8052(6) 0.6431(3) 0.5087(7) 0.0603(16) Uiso 0.743(7) 1 d P
H3 H 0.828(9) 0.695(5) 0.500(11) 0.072 Uiso 0.743(7) 1 d P
H4 H 0.748(9) 0.647(4) 0.582(12) 0.072 Uiso 0.743(7) 1 d P
O4W O 0.8196(18) 0.7015(8) 0.631(2) 0.0603(16) Uiso 0.257(7) 1 d P

loop_
_atom_site_aniso_label
_atom_site_aniso_U_11
_atom_site_aniso_U_22
_atom_site_aniso_U_33
_atom_site_aniso_U_23
_atom_site_aniso_U_13
_atom_site_aniso_U_12
Cu1 0.0516(5) 0.0259(4) 0.0294(4) 0.0025(3) -0.0058(3) 0.0012(3)
O11 0.046(2) 0.043(2) 0.058(3) 0.017(2) -0.0046(19) 0.0011(19)
S12 0.0447(9) 0.0494(10) 0.0481(9) 0.0163(7) -0.0046(6) -0.0013(7)
O13 0.048(3) 0.075(4) 0.097(4) 0.031(3) -0.012(3) -0.013(2)
O14 0.066(3) 0.059(3) 0.048(2) 0.014(2) 0.017(2) 0.018(2)
C15 0.058(4) 0.037(3) 0.028(3) 0.003(2) 0.000(2) -0.017(3)
C16 0.079(5) 0.058(5) 0.038(3) 0.006(3) -0.008(3) -0.028(4)
C17 0.127(7) 0.040(4) 0.040(4) -0.013(3) 0.002(4) -0.019(4)
C18 0.108(7) 0.037(4) 0.052(4) -0.011(3) 0.006(4) 0.006(4)
C19 0.074(4) 0.036(3) 0.041(3) -0.002(3) 0.002(3) 0.010(3)
C20 0.061(4) 0.030(3) 0.026(3) 0.001(2) 0.000(2) -0.002(3)
C23 0.033(3) 0.035(3) 0.031(3) 0.001(2) 0.001(2) -0.003(2)
C24 0.038(3) 0.039(3) 0.028(3) -0.002(2) 0.000(2) -0.008(2)
C372 0.077(5) 0.053(4) 0.063(4) 0.010(4) 0.013(4) 0.015(4)
C37 0.031(3) 0.047(4) 0.040(3) 0.011(3) 0.000(2) -0.001(2)
C36 0.022(2) 0.048(3) 0.033(3) 0.010(2) 0.0033(19) -0.001(2)
C35 0.030(3) 0.068(4) 0.034(3) 0.008(3) 0.004(2) 0.005(3)
C34 0.038(3) 0.076(5) 0.030(3) 0.004(3) 0.008(2) -0.002(3)
C33 0.044(3) 0.065(4) 0.037(3) -0.014(3) 0.013(2) -0.011(3)
C32 0.042(3) 0.045(3) 0.033(3) -0.001(2) 0.003(2) -0.005(2)
C231 0.040(3) 0.045(4) 0.040(3) 0.002(3) -0.004(2) -0.002(3)
C242 0.054(4) 0.039(3) 0.049(3) -0.012(3) 0.003(3) -0.004(3)
N21 0.040(2) 0.023(2) 0.028(2) 0.0016(17) 0.0000(17) -0.0013(17)
N22 0.039(2) 0.030(2) 0.025(2) -0.0009(17) 0.0022(17) 0.0032(18)
N31 0.037(2) 0.035(2) 0.032(2) 0.0043(19) -0.0004(18) -0.0041(18)
N232 0.059(3) 0.057(4) 0.046(3) 0.000(3) -0.011(2) 0.010(3)
N25 0.060(3) 0.028(2) 0.031(2) -0.004(2) -0.004(2) -0.003(2)
N38 0.062(3) 0.027(2) 0.034(3) 0.003(2) -0.004(2) 0.001(2)
O371 0.052(2) 0.042(2) 0.038(2) 0.0117(18) -0.0012(17) 0.0064(18)
O241 0.050(2) 0.041(2) 0.040(2) -0.0056(18) -0.0075(17) -0.0047(18)

loop_
_atom_type_symbol
_atom_type_description
_atom_type_scat_dispersion_real
_atom_type_scat_dispersion_imag
_atom_type_scat_source
C C 0.0033 0.0016 'International Tables Vol C Tables 4.2.6.8 and 6.1.1.4'
H H 0.0000 0.0000 'International Tables Vol C Tables 4.2.6.8 and 6.1.1.4'
N N 0.0061 0.0033 'International Tables Vol C Tables 4.2.6.8 and 6.1.1.4'
O O 0.0106 0.0060 'International Tables Vol C Tables 4.2.6.8 and 6.1.1.4'
Cu Cu 0.3201 1.2651 'International Tables Vol C Tables 4.2.6.8 and 6.1.1.4'
S S 0.1246 0.1234 'International Tables Vol C Tables 4.2.6.8 and 6.1.1.4'

loop_
_geom_angle_atom_site_label_1
_geom_angle_atom_site_label_2
_geom_angle_atom_site_label_3
_geom_angle
N21 Cu1 N38 179.3(2)
N21 Cu1 N25 89.01(19)
N38 Cu1 N25 91.28(19)
N21 Cu1 N31 101.10(17)
N38 Cu1 N31 78.90(18)
N25 Cu1 N31 153.53(18)
N21 Cu1 O11 87.69(16)
N38 Cu1 O11 91.62(18)
N25 Cu1 O11 119.90(18)
N31 Cu1 O11 85.21(16)
S12 O11 Cu1 122.7(2)
O14 S12 O13 113.4(3)
O14 S12 O11 112.5(3)
O13 S12 O11 112.4(3)
O14 S12 C15 105.4(3)
O13 S12 C15 105.3(3)
O11 S12 C15 107.1(3)
C20 C15 C16 118.1(6)
C20 C15 S12 120.8(4)
C16 C15 S12 121.0(5)
C17 C16 C15 120.9(7)
C17 C16 H16 119.5
C15 C16 H16 119.5
C18 C17 C16 119.7(6)
C18 C17 H17 120.2
C16 C17 H17 120.2
C19 C18 C17 120.6(7)
C19 C18 H18 119.7
C17 C18 H18 119.7
C18 C19 C20 119.9(7)
C18 C19 H19 120.1
C20 C19 H19 120.1
C19 C20 C15 120.7(6)
C19 C20 N21 119.9(5)
C15 C20 N21 119.4(5)
N22 C23 C24 127.7(5)
N22 C23 C231 113.4(5)
C24 C23 C231 118.7(5)
N25 C24 O241 124.8(5)
N25 C24 C23 123.2(5)
O241 C24 C23 111.9(5)
O371 C372 H37A 109.5
O371 C372 H37B 109.5
H37A C372 H37B 109.5
O371 C372 H37C 109.5
H37A C372 H37C 109.5
H37B C372 H37C 109.5
N38 C37 O371 127.0(6)
N38 C37 C36 118.5(5)
O371 C37 C36 114.5(5)
N31 C36 C35 122.0(6)
N31 C36 C37 114.8(4)
C35 C36 C37 123.2(5)
C34 C35 C36 120.8(6)
C34 C35 H35 119.6
C36 C35 H35 119.6
C35 C34 C33 118.2(5)
C35 C34 H34 120.9
C33 C34 H34 120.9
C32 C33 C34 119.0(6)
C32 C33 H33 120.5
C34 C33 H33 120.5
N31 C32 C33 123.1(6)
N31 C32 H32 118.5
C33 C32 H32 118.5
N232 C231 C23 175.9(7)
O241 C242 H24A 109.5
O241 C242 H24B 109.5
H24A C242 H24B 109.5
O241 C242 H24C 109.5
H24A C242 H24C 109.5
H24B C242 H24C 109.5
N22 N21 C20 111.5(4)
N22 N21 Cu1 129.1(3)
C20 N21 Cu1 119.2(3)
N21 N22 C23 122.1(4)
C32 N31 C36 116.9(4)
C32 N31 Cu1 133.1(4)
C36 N31 Cu1 109.5(4)
C24 N25 Cu1 127.8(4)
C24 N25 H25 116.1
Cu1 N25 H25 116.1
C37 N38 Cu1 117.6(4)
C37 N38 H38 121.2
Cu1 N38 H38 121.2
C37 O371 C372 118.1(4)
C24 O241 C242 117.6(5)
H3 O3W H4 96(7)

loop_
_geom_bond_atom_site_label_1
_geom_bond_atom_site_label_2
_geom_bond_distance
Cu1 N21 1.965(4)
Cu1 N38 1.965(5)
Cu1 N25 1.968(4)
Cu1 N31 2.163(4)
Cu1 O11 2.222(4)
O11 S12 1.462(4)
S12 O14 1.446(4)
S12 O13 1.452(5)
S12 C15 1.775(7)
C15 C20 1.390(8)
C15 C16 1.393(8)
C16 C17 1.388(11)
C16 H16 0.9300
C17 C18 1.373(11)
C17 H17 0.9300
C18 C19 1.369(9)
C18 H18 0.9300
C19 C20 1.390(8)
C19 H19 0.9300
C20 N21 1.443(7)
C23 N22 1.316(6)
C23 C24 1.428(8)
C23 C231 1.437(7)
C24 N25 1.258(7)
C24 O241 1.355(6)
C372 O371 1.484(8)
C372 H37A 0.9600
C372 H37B 0.9600
C372 H37C 0.9600
C37 N38 1.263(7)
C37 O371 1.335(6)
C37 C36 1.457(8)
C36 N31 1.348(7)
C36 C35 1.375(7)
C35 C34 1.349(9)
C35 H35 0.9300
C34 C33 1.377(9)
C34 H34 0.9300
C33 C32 1.379(8)
C33 H33 0.9300
C32 N31 1.339(7)
C32 H32 0.9300
C231 N232 1.150(7)
C242 O241 1.430(7)
C242 H24A 0.9600
C242 H24B 0.9600
C242 H24C 0.9600
N21 N22 1.295(6)
N25 H25 0.8600
N38 H38 0.8600
O3W H3 1.20(10)
O3W H4 0.95(10)

loop_
_geom_hbond_atom_site_label_D
_geom_hbond_atom_site_label_H
_geom_hbond_atom_site_label_A
_geom_hbond_distance_DH
_geom_hbond_distance_HA
_geom_hbond_distance_DA
_geom_hbond_angle_DHA
_geom_hbond_site_symmetry_A
O3W H4 O13 0.95(10) 1.82(10) 2.728(9) 158(9) .
N25 H25 O3W 0.86 2.26 3.093(8) 162.9 3_666
N38 H38 O3W 0.86 2.19 2.984(8) 152.5 3_666
